data_7154371
loop_
_publ_author_name
'Shing, Tony K. M.'
'Cheng, Hau M.'

_publ_section_title
;
 Intramolecular direct aldol reactions of sugar 2,7-diketones: syntheses
 of hydroxylated cycloalka(e)nones.
;
_journal_issue 16
_journal_name_full 'Organic &amp; biomolecular chemistry'
_journal_page_first 4795
_journal_page_last 4802
_journal_paper_doi 10.1039/c5ob00253b
_journal_volume 13
_journal_year 2015
_chemical_formula_sum 'C24 H38 O6 Si'
_chemical_formula_weight 450.63
_chemical_name_systematic
;
?
;
_space_group_IT_number 4
_symmetry_cell_setting monoclinic
_symmetry_space_group_name_Hall 'P 2yb'
_symmetry_space_group_name_H-M 'P 1 21 1'
_atom_sites_solution_hydrogens geom
_atom_sites_solution_primary direct
_atom_sites_solution_secondary difmap
_audit_creation_method SHELXL-97
_audit_update_record
;
2007-04-26 deposited with the CCDC.
2015-03-12 downloaded from the CCDC.
;
_cell_angle_alpha 90.00
_cell_angle_beta 110.739(3)
_cell_angle_gamma 90.00
_cell_formula_units_Z 2
_cell_length_a 10.9877(18)
_cell_length_b 10.2398(16)
_cell_length_c 12.339(2)
_cell_measurement_reflns_used 735
_cell_measurement_temperature 293(2)
_cell_measurement_theta_max 19.20
_cell_measurement_theta_min 2.66
_cell_volume 1298.3(4)
_computing_cell_refinement 'BRUKER SMART CCD DIFFRACTOMETER'
_computing_data_collection 'BRUKER SMART CCD DIFFRACTOMETER'
_computing_data_reduction 'BRUKER SMART CCD DIFFRACTOMETER'
_computing_molecular_graphics 'SIEMENS SHELXTL'
_computing_publication_material 'SIEMENS SHELXTL'
_computing_structure_refinement 'SHELXL-97 (Sheldrick, 1997)'
_computing_structure_solution 'SHELXS-97 (Sheldrick, 1990)'
_diffrn_ambient_temperature 293(2)
_diffrn_measured_fraction_theta_full 1.000
_diffrn_measured_fraction_theta_max 1.000
_diffrn_measurement_device_type 'BRUKER SMART CCD DIFFRACTOMETER'
_diffrn_measurement_method 'OMEGA SCAN'
_diffrn_radiation_monochromator graphite
_diffrn_radiation_source 'fine-focus sealed tube'
_diffrn_radiation_type MoK\a
_diffrn_radiation_wavelength 0.71073
_diffrn_reflns_av_R_equivalents 0.0450
_diffrn_reflns_av_sigmaI/netI 0.0657
_diffrn_reflns_limit_h_max 13
_diffrn_reflns_limit_h_min -12
_diffrn_reflns_limit_k_max 8
_diffrn_reflns_limit_k_min -12
_diffrn_reflns_limit_l_max 14
_diffrn_reflns_limit_l_min -14
_diffrn_reflns_number 7061
_diffrn_reflns_theta_full 24.99
_diffrn_reflns_theta_max 24.99
_diffrn_reflns_theta_min 1.76
_exptl_absorpt_coefficient_mu 0.124
_exptl_absorpt_correction_T_max 1.0000
_exptl_absorpt_correction_T_min 0.659420
_exptl_absorpt_correction_type SADABS
_exptl_crystal_colour Colourless
_exptl_crystal_density_diffrn 1.153
_exptl_crystal_density_meas 0
_exptl_crystal_density_method 'not measured'
_exptl_crystal_description Block
_exptl_crystal_F_000 488
_exptl_crystal_size_max 0.40
_exptl_crystal_size_mid 0.30
_exptl_crystal_size_min 0.20
_refine_diff_density_max 1.092
_refine_diff_density_min -0.332
_refine_diff_density_rms 0.050
_refine_ls_abs_structure_details 'Flack H D (1983), Acta Cryst. A39, 876-881'
_refine_ls_abs_structure_Flack 0.0(3)
_refine_ls_extinction_method none
_refine_ls_goodness_of_fit_ref 1.008
_refine_ls_hydrogen_treatment riding
_refine_ls_matrix_type full
_refine_ls_number_parameters 280
_refine_ls_number_reflns 3710
_refine_ls_number_restraints 1
_refine_ls_restrained_S_all 1.008
_refine_ls_R_factor_all 0.1071
_refine_ls_R_factor_gt 0.0622
_refine_ls_shift/su_max 0.001
_refine_ls_shift/su_mean 0.000
_refine_ls_structure_factor_coef Fsqd
_refine_ls_weighting_details 'calc w=1/[\s^2^(Fo^2^)+(0.0875P)^2^+0.8676P] where P=(Fo^2^+2Fc^2^)/3'
_refine_ls_weighting_scheme calc
_refine_ls_wR_factor_gt 0.1516
_refine_ls_wR_factor_ref 0.1848
_reflns_number_gt 2385
_reflns_number_total 3710
_reflns_threshold_expression >2sigma(I)
_cod_data_source_file c5ob00253b2.cif
_cod_data_source_block glr56
_cod_depositor_comments
;
The following automatic conversions were performed:

'_symmetry_cell_setting' value 'Monoclinic' changed to 'monoclinic'
according to
/usr/data/users/saulius/crontab/automatic-downloads/rss-feeds/RSC/lib/dictionaries/cif_core.dic
dictionary named 'cif_core.dic' version 2.4.2 from 2011-04-26.

Automatic conversion script
Id: cif_fix_values 3105 2015-03-04 15:46:00Z robertas 

 Adding full bibliography for 7154371.cif.
;
_cod_original_cell_volume 1298.4(4)
_cod_original_sg_symbol_H-M P2(1)
_cod_database_code 7154371

loop_
_symmetry_equiv_pos_as_xyz
'x, y, z'
'-x, y+1/2, -z'

loop_
_atom_site_label
_atom_site_type_symbol
_atom_site_fract_x
_atom_site_fract_y
_atom_site_fract_z
_atom_site_U_iso_or_equiv
_atom_site_adp_type
_atom_site_occupancy
_atom_site_symmetry_multiplicity
_atom_site_calc_flag
_atom_site_refinement_flags
Si1 Si 0.79268(15) 0.41827(18) 0.79473(14) 0.0584(5) Uani 1 1 d .
O1 O 0.6673(3) 0.3577(4) 0.6893(3) 0.0497(10) Uani 1 1 d .
O2 O 0.4568(3) 0.2343(4) 0.5164(3) 0.0502(10) Uani 1 1 d .
H2A H 0.5137 0.1851 0.5569 0.075 Uiso 1 1 calc R
O3 O 0.4380(4) 0.3757(5) 0.7790(3) 0.0704(13) Uani 1 1 d .
O4 O 0.2207(4) 0.3576(5) 0.7158(3) 0.0694(13) Uani 1 1 d .
O5 O 0.0847(3) 0.3617(4) 0.4771(3) 0.0561(10) Uani 1 1 d .
O6 O 0.3557(4) 0.5428(5) 0.3779(4) 0.0675(12) Uani 1 1 d .
C1 C 0.5575(5) 0.4290(6) 0.6202(5) 0.0479(14) Uani 1 1 d .
H1A H 0.5714 0.4619 0.5518 0.058 Uiso 1 1 calc R
H1B H 0.5431 0.5027 0.6635 0.058 Uiso 1 1 calc R
C2 C 0.9022(7) 0.5083(7) 0.7348(7) 0.077(2) Uani 1 1 d .
H2B H 0.8573 0.5831 0.6923 0.116 Uiso 1 1 calc R
H2C H 0.9271 0.4519 0.6841 0.116 Uiso 1 1 calc R
H2D H 0.9785 0.5364 0.7972 0.116 Uiso 1 1 calc R
C3 C 0.7332(7) 0.5290(8) 0.8844(6) 0.0710(19) Uani 1 1 d .
H3A H 0.6773 0.4814 0.9150 0.106 Uiso 1 1 calc R
H3B H 0.6855 0.5999 0.8374 0.106 Uiso 1 1 calc R
H3C H 0.8060 0.5631 0.9471 0.106 Uiso 1 1 calc R
C4 C 0.8802(6) 0.2742(7) 0.8785(5) 0.0649(18) Uani 1 1 d .
C5 C 0.9928(8) 0.3275(9) 0.9882(6) 0.102(3) Uani 1 1 d .
H5A H 1.0410 0.2555 1.0329 0.152 Uiso 1 1 calc R
H5B H 0.9562 0.3780 1.0347 0.152 Uiso 1 1 calc R
H5C H 1.0499 0.3816 0.9640 0.152 Uiso 1 1 calc R
C6 C 0.9415(6) 0.1938(8) 0.8065(6) 0.072(2) Uani 1 1 d .
H6A H 0.9864 0.1202 0.8511 0.108 Uiso 1 1 calc R
H6B H 1.0020 0.2471 0.7861 0.108 Uiso 1 1 calc R
H6C H 0.8745 0.1636 0.7373 0.108 Uiso 1 1 calc R
C7 C 0.7784(9) 0.1912(9) 0.9138(7) 0.103(3) Uani 1 1 d .
H7A H 0.8207 0.1155 0.9566 0.155 Uiso 1 1 calc R
H7B H 0.7085 0.1643 0.8452 0.155 Uiso 1 1 calc R
H7C H 0.7444 0.2435 0.9611 0.155 Uiso 1 1 calc R
C8 C 0.4399(5) 0.3387(6) 0.5850(4) 0.0423(13) Uani 1 1 d .
C9 C 0.4105(5) 0.2827(6) 0.6890(4) 0.0495(15) Uani 1 1 d .
H9A H 0.4560 0.2001 0.7161 0.059 Uiso 1 1 calc R
C10 C 0.2606(5) 0.2664(7) 0.6484(5) 0.0530(15) Uani 1 1 d .
H10A H 0.2358 0.1769 0.6597 0.064 Uiso 1 1 calc R
C11 C 0.2101(5) 0.3052(6) 0.5201(5) 0.0452(14) Uani 1 1 d .
H11A H 0.2120 0.2286 0.4731 0.054 Uiso 1 1 calc R
C12 C 0.3104(4) 0.4049(6) 0.5120(4) 0.0419(12) Uani 1 1 d .
H12A H 0.3008 0.4843 0.5526 0.050 Uiso 1 1 calc R
C13 C 0.3315(6) 0.3862(8) 0.8177(5) 0.072(2) Uani 1 1 d .
C14 C 0.3227(10) 0.5261(10) 0.8514(8) 0.114(3) Uani 1 1 d .
H14A H 0.3153 0.5820 0.7869 0.171 Uiso 1 1 calc R
H14B H 0.3996 0.5486 0.9157 0.171 Uiso 1 1 calc R
H14C H 0.2476 0.5370 0.8732 0.171 Uiso 1 1 calc R
C15 C 0.3448(8) 0.2861(10) 0.9122(6) 0.104(3) Uani 1 1 d .
H15A H 0.3494 0.2001 0.8829 0.156 Uiso 1 1 calc R
H15B H 0.2708 0.2917 0.9361 0.156 Uiso 1 1 calc R
H15C H 0.4227 0.3033 0.9773 0.156 Uiso 1 1 calc R
C16 C -0.0161(5) 0.2713(7) 0.4734(5) 0.0639(18) Uani 1 1 d .
H16A H -0.0203 0.2616 0.5502 0.077 Uiso 1 1 calc R
H16B H 0.0027 0.1865 0.4480 0.077 Uiso 1 1 calc R
C17 C -0.1432(5) 0.3203(7) 0.3916(5) 0.0554(17) Uani 1 1 d .
C18 C -0.2540(6) 0.3074(9) 0.4171(6) 0.079(2) Uani 1 1 d .
H18A H -0.2481 0.2725 0.4884 0.095 Uiso 1 1 calc R
C19 C -0.3744(6) 0.3448(12) 0.3400(7) 0.103(3) Uani 1 1 d .
H19A H -0.4486 0.3337 0.3587 0.124 Uiso 1 1 calc R
C20 C -0.3833(6) 0.3986(9) 0.2353(7) 0.088(3) Uani 1 1 d .
H20A H -0.4633 0.4257 0.1829 0.105 Uiso 1 1 calc R
C21 C -0.2747(7) 0.4116(10) 0.2096(6) 0.090(2) Uani 1 1 d .
H21A H -0.2807 0.4464 0.1383 0.108 Uiso 1 1 calc R
C22 C -0.1560(6) 0.3751(9) 0.2859(6) 0.077(2) Uani 1 1 d .
H22A H -0.0824 0.3872 0.2664 0.093 Uiso 1 1 calc R
C23 C 0.3056(5) 0.4430(6) 0.3929(5) 0.0474(14) Uani 1 1 d .
C24 C 0.2456(6) 0.3532(7) 0.2942(5) 0.0644(17) Uani 1 1 d .
H24A H 0.2522 0.3903 0.2250 0.097 Uiso 1 1 calc R
H24B H 0.1556 0.3402 0.2837 0.097 Uiso 1 1 calc R
H24C H 0.2901 0.2708 0.3098 0.097 Uiso 1 1 calc R

loop_
_atom_site_aniso_label
_atom_site_aniso_U_11
_atom_site_aniso_U_22
_atom_site_aniso_U_33
_atom_site_aniso_U_23
_atom_site_aniso_U_13
_atom_site_aniso_U_12
Si1 0.0515(9) 0.0548(11) 0.0544(10) -0.0035(9) 0.0007(7) 0.0028(9)
O1 0.0399(18) 0.051(2) 0.045(2) 0.0037(19) -0.0014(16) 0.0059(18)
O2 0.048(2) 0.043(2) 0.054(2) -0.0057(19) 0.0102(18) 0.0096(19)
O3 0.067(2) 0.092(4) 0.053(2) -0.020(2) 0.0212(19) -0.018(3)
O4 0.054(2) 0.099(4) 0.058(2) -0.009(3) 0.023(2) 0.004(3)
O5 0.0373(19) 0.056(3) 0.070(2) 0.002(2) 0.0126(18) 0.001(2)
O6 0.065(3) 0.057(3) 0.061(3) 0.016(2) -0.002(2) -0.017(2)
C1 0.041(3) 0.041(4) 0.052(3) -0.002(3) 0.005(2) 0.001(3)
C2 0.080(5) 0.062(5) 0.098(5) 0.001(4) 0.041(4) -0.001(4)
C3 0.073(4) 0.069(5) 0.065(4) -0.007(4) 0.018(4) 0.004(4)
C4 0.054(4) 0.069(5) 0.055(4) 0.001(3) -0.002(3) -0.004(4)
C5 0.091(5) 0.109(7) 0.063(4) -0.015(5) -0.025(4) 0.031(5)
C6 0.062(4) 0.075(5) 0.067(4) -0.014(4) 0.006(3) 0.018(4)
C7 0.122(7) 0.087(7) 0.099(6) 0.046(5) 0.038(5) -0.009(6)
C8 0.036(3) 0.042(3) 0.040(3) 0.001(3) 0.002(2) 0.006(2)
C9 0.052(3) 0.047(4) 0.042(3) 0.001(3) 0.007(3) 0.005(3)
C10 0.043(3) 0.059(4) 0.052(3) 0.007(3) 0.011(3) -0.001(3)
C11 0.038(3) 0.044(4) 0.047(3) -0.002(3) 0.006(2) 0.003(3)
C12 0.041(3) 0.035(3) 0.046(3) -0.003(3) 0.010(2) 0.005(3)
C13 0.068(4) 0.092(7) 0.059(4) -0.021(4) 0.028(3) -0.006(4)
C14 0.127(8) 0.129(9) 0.103(7) -0.039(7) 0.062(6) -0.005(7)
C15 0.103(6) 0.147(9) 0.056(4) 0.012(5) 0.020(4) -0.029(6)
C16 0.046(3) 0.077(5) 0.065(4) 0.004(4) 0.014(3) -0.010(3)
C17 0.040(3) 0.072(5) 0.056(3) -0.002(3) 0.019(3) -0.002(3)
C18 0.053(4) 0.130(7) 0.054(4) 0.003(4) 0.020(3) 0.000(4)
C19 0.045(4) 0.181(10) 0.081(5) -0.026(6) 0.019(4) -0.001(5)
C20 0.051(4) 0.122(8) 0.075(5) -0.021(5) 0.002(3) 0.018(5)
C21 0.077(5) 0.127(7) 0.062(4) 0.019(5) 0.018(4) 0.010(5)
C22 0.053(4) 0.108(7) 0.075(4) 0.019(5) 0.027(3) 0.006(4)
C23 0.035(3) 0.048(4) 0.049(3) 0.006(3) 0.003(2) -0.001(3)
C24 0.073(4) 0.067(4) 0.048(3) -0.003(3) 0.016(3) -0.009(4)

loop_
_atom_type_symbol
_atom_type_description
_atom_type_scat_dispersion_real
_atom_type_scat_dispersion_imag
_atom_type_scat_source
C C 0.0033 0.0016 'International Tables Vol C Tables 4.2.6.8 and 6.1.1.4'
H H 0.0000 0.0000 'International Tables Vol C Tables 4.2.6.8 and 6.1.1.4'
O O 0.0106 0.0060 'International Tables Vol C Tables 4.2.6.8 and 6.1.1.4'
Si Si 0.0817 0.0704 'International Tables Vol C Tables 4.2.6.8 and 6.1.1.4'

loop_
_geom_angle_atom_site_label_1
_geom_angle_atom_site_label_2
_geom_angle_atom_site_label_3
_geom_angle
O1 Si1 C3 109.2(3)
O1 Si1 C4 105.3(3)
C3 Si1 C4 112.0(3)
O1 Si1 C2 110.5(3)
C3 Si1 C2 110.3(4)
C4 Si1 C2 109.5(3)
C1 O1 Si1 125.5(4)
C9 O3 C13 110.1(4)
C10 O4 C13 107.7(4)
C11 O5 C16 112.8(4)
O1 C1 C8 108.5(5)
C6 C4 C5 108.2(5)
C6 C4 C7 111.7(7)
C5 C4 C7 111.4(6)
C6 C4 Si1 110.6(4)
C5 C4 Si1 107.3(5)
C7 C4 Si1 107.6(5)
O2 C8 C1 110.5(4)
O2 C8 C9 109.1(5)
C1 C8 C9 113.3(4)
O2 C8 C12 105.8(4)
C1 C8 C12 114.4(5)
C9 C8 C12 103.1(4)
O3 C9 C8 110.7(5)
O3 C9 C10 103.6(5)
C8 C9 C10 106.4(4)
O4 C10 C11 111.2(5)
O4 C10 C9 104.6(5)
C11 C10 C9 105.1(4)
O5 C11 C12 109.3(4)
O5 C11 C10 116.2(4)
C12 C11 C10 103.5(4)
C23 C12 C11 117.3(4)
C23 C12 C8 112.9(4)
C11 C12 C8 101.8(4)
O3 C13 O4 103.6(4)
O3 C13 C14 107.8(6)
O4 C13 C14 108.6(6)
O3 C13 C15 109.9(6)
O4 C13 C15 110.8(6)
C14 C13 C15 115.3(7)
O5 C16 C17 109.5(5)
C18 C17 C22 117.2(6)
C18 C17 C16 120.6(6)
C22 C17 C16 122.2(5)
C17 C18 C19 121.8(7)
C20 C19 C18 119.3(6)
C21 C20 C19 119.1(7)
C20 C21 C22 121.5(7)
C21 C22 C17 121.1(6)
O6 C23 C24 119.6(5)
O6 C23 C12 120.7(5)
C24 C23 C12 119.6(5)

loop_
_geom_bond_atom_site_label_1
_geom_bond_atom_site_label_2
_geom_bond_distance
Si1 O1 1.645(4)
Si1 C3 1.858(7)
Si1 C4 1.861(7)
Si1 C2 1.864(7)
O1 C1 1.409(6)
O2 C8 1.415(6)
O3 C9 1.412(7)
O3 C13 1.416(7)
O4 C10 1.420(7)
O4 C13 1.437(7)
O5 C11 1.413(6)
O5 C16 1.431(7)
O6 C23 1.206(7)
C1 C8 1.522(8)
C4 C6 1.531(9)
C4 C5 1.574(9)
C4 C7 1.584(10)
C8 C9 1.541(7)
C8 C12 1.545(7)
C9 C10 1.551(8)
C10 C11 1.533(7)
C11 C12 1.531(8)
C12 C23 1.503(7)
C13 C14 1.505(13)
C13 C15 1.520(11)
C16 C17 1.491(8)
C17 C18 1.367(8)
C17 C22 1.381(8)
C18 C19 1.382(10)
C19 C20 1.377(11)
C20 C21 1.345(9)
C21 C22 1.363(9)
C23 C24 1.482(8)
